data_1559137
loop_
_publ_author_name
'Karimata, Ayumu'
'Patil, Pradnya H.'
'Fayzullin, Robert R.'
'Khaskin, Eugene'
'Lapointe, S\'ebastien'
'Khusnutdinova, Julia R.'

_publ_section_title
;
 Triboluminescence of a new family of CuI-NHC complexes in crystalline
 solid and in amorphous polymer films
;
_journal_name_full 'Chemical Science'
_journal_paper_doi 10.1039/D0SC04442C
_journal_year 2020
_chemical_absolute_configuration ad
_chemical_formula_moiety 'C43 H56 Cu N6 1+, F6 P 1-, C H2 Cl2'
_chemical_formula_sum 'C44 H58 Cl2 Cu F6 N6 P'
_chemical_formula_weight 950.37
_space_group_crystal_system orthorhombic
_space_group_IT_number 19
_space_group_name_Hall 'P 2ac 2ab'
_space_group_name_H-M_alt 'P 21 21 21'
_atom_sites_solution_hydrogens geom
_audit_creation_method SHELXL-2018/3
_audit_update_record
;
2020-06-13 deposited with the CCDC.	2020-09-21 downloaded from the CCDC.
;
_cell_angle_alpha 90
_cell_angle_beta 90
_cell_angle_gamma 90
_cell_formula_units_Z 4
_cell_length_a 12.1264(7)
_cell_length_b 18.4915(15)
_cell_length_c 19.9843(14)
_cell_measurement_reflns_used 18216
_cell_measurement_temperature 95(2)
_cell_measurement_theta_max 29.9470
_cell_measurement_theta_min 2.3570
_cell_volume 4481.2(5)
_computing_cell_refinement 'CrysAlisPro 1.171.39.7b (Rigaku OD, 2015)'
_computing_data_collection 'CrysAlisPro 1.171.39.7b (Rigaku OD, 2015)'
_computing_data_reduction 'CrysAlisPro 1.171.39.7b (Rigaku OD, 2015)'
_computing_molecular_graphics
;
WinGX (Farrugia, 2012); ORTEP-3 (Farrugia, 2012);
PLATON (Spek, 2009); Olex2 (Dolomanov et al., 2009)
;
_computing_publication_material
;
WinGX (Farrugia, 2012); PLATON (Spek, 2009);
Olex2 (Dolomanov et al., 2009); enCIFer (Allen, 2004)
;
_computing_structure_refinement 'SHELXL-2018/3 (Sheldrick, 2015)'
_computing_structure_solution 'SHELXT-2018/2 (Sheldrick, 2015)'
_diffrn_ambient_temperature 95(2)
_diffrn_measured_fraction_theta_full 0.998
_diffrn_measured_fraction_theta_max 0.997
_diffrn_measurement_device_type 'Rigaku XtaLAB Pro: Kappa dual offset/far'
_diffrn_measurement_method '\w scans'
_diffrn_radiation_probe x-ray
_diffrn_radiation_type MoK\a
_diffrn_radiation_wavelength 0.71073
_diffrn_reflns_av_R_equivalents 0.0350
_diffrn_reflns_av_unetI/netI 0.0314
_diffrn_reflns_Laue_measured_fraction_full 0.998
_diffrn_reflns_Laue_measured_fraction_max 0.997
_diffrn_reflns_limit_h_max 15
_diffrn_reflns_limit_h_min -15
_diffrn_reflns_limit_k_max 21
_diffrn_reflns_limit_k_min -23
_diffrn_reflns_limit_l_max 24
_diffrn_reflns_limit_l_min -26
_diffrn_reflns_number 41059
_diffrn_reflns_point_group_measured_fraction_full 0.998
_diffrn_reflns_point_group_measured_fraction_max 0.990
_diffrn_reflns_theta_full 25.242
_diffrn_reflns_theta_max 27.648
_diffrn_reflns_theta_min 1.964
_diffrn_source 'microfocus sealed X-ray tube'
_exptl_absorpt_coefficient_mu 0.706
_exptl_absorpt_correction_T_max 1.000
_exptl_absorpt_correction_T_min 0.591
_exptl_absorpt_correction_type gaussian
_exptl_absorpt_process_details
;
CrysAlisPro 1.171.39.7b (Rigaku Oxford Diffraction, 2015).
Numerical absorption correction based on gaussian integration over
a multifaceted crystal model. Empirical absorption correction using
spherical harmonics, frame scaling and detector area scaling,
implemented in SCALE3 ABSPACK scaling algorithm.
;
_exptl_crystal_colour yellow
_exptl_crystal_density_diffrn 1.409
_exptl_crystal_description prism
_exptl_crystal_F_000 1984
_exptl_crystal_recrystallization_method 'vapor diffusion in a DCM-diethyl ether system at r.t.'
_exptl_crystal_size_max 0.248
_exptl_crystal_size_mid 0.185
_exptl_crystal_size_min 0.087
_refine_diff_density_max 0.642
_refine_diff_density_min -0.598
_refine_diff_density_rms 0.055
_refine_ls_abs_structure_details
;
 Flack x determined using 4130 quotients [(I+)-(I-)]/[(I+)+(I-)]
 (Parsons, Flack and Wagner, Acta Cryst. B69 (2013) 249-259).
;
_refine_ls_abs_structure_Flack -0.005(3)
_refine_ls_extinction_method none
_refine_ls_goodness_of_fit_ref 1.049
_refine_ls_hydrogen_treatment constr
_refine_ls_matrix_type full
_refine_ls_number_parameters 551
_refine_ls_number_reflns 10348
_refine_ls_number_restraints 0
_refine_ls_restrained_S_all 1.049
_refine_ls_R_factor_all 0.0330
_refine_ls_R_factor_gt 0.0308
_refine_ls_shift/su_max 0.002
_refine_ls_shift/su_mean 0.000
_refine_ls_structure_factor_coef Fsqd
_refine_ls_weighting_details 'w=1/[\s^2^(Fo^2^)+(0.0391P)^2^+1.6121P] where P=(Fo^2^+2Fc^2^)/3'
_refine_ls_weighting_scheme calc
_refine_ls_wR_factor_gt 0.0739
_refine_ls_wR_factor_ref 0.0748
_reflns_Friedel_coverage 0.800
_reflns_Friedel_fraction_full 0.999
_reflns_Friedel_fraction_max 0.982
_reflns_number_gt 9808
_reflns_number_total 10348
_reflns_threshold_expression 'I > 2\s(I)'
_cod_data_source_file d0sc04442c7.cif
_cod_data_source_block jk161
_cod_database_code 1559137
_shelx_shelxl_version_number 2018/3
_shelx_space_group_comment
;
The symmetry employed for this shelxl refinement is uniquely defined
by the following loop, which should always be used as a source of
symmetry information in preference to the above space-group names.
They are only intended as comments.
;
_shelx_estimated_absorpt_t_min 0.844
_shelx_estimated_absorpt_t_max 0.941

loop_
_space_group_symop_operation_xyz
'x, y, z'
'-x+1/2, -y, z+1/2'
'-x, y+1/2, -z+1/2'
'x+1/2, -y+1/2, -z'

loop_
_atom_site_label
_atom_site_type_symbol
_atom_site_fract_x
_atom_site_fract_y
_atom_site_fract_z
_atom_site_U_iso_or_equiv
_atom_site_adp_type
_atom_site_occupancy
_atom_site_site_symmetry_order
_atom_site_calc_flag
_atom_site_refinement_flags_posn
_atom_site_refinement_flags_adp
_atom_site_refinement_flags_occupancy
_atom_site_disorder_assembly
_atom_site_disorder_group
Cu1 Cu 0.21394(2) 0.65303(2) 0.70401(2) 0.01376(7) Uani 1 1 d . . . . .
N1 N 0.22432(17) 0.69675(11) 0.80161(10) 0.0154(4) Uani 1 1 d . . . . .
N2 N 0.17090(17) 0.76061(12) 0.68356(10) 0.0157(4) Uani 1 1 d . . . . .
N3 N 0.03987(16) 0.64791(13) 0.73183(10) 0.0171(4) Uani 1 1 d . . . . .
N4 N 0.4227(2) 0.80182(13) 0.73789(13) 0.0240(5) Uani 1 1 d . . . . .
N5 N 0.38267(16) 0.54664(11) 0.66528(10) 0.0132(4) Uani 1 1 d . . . . .
N6 N 0.25953(16) 0.55630(11) 0.58931(10) 0.0142(4) Uani 1 1 d . . . . .
C1 C 0.2863(2) 0.58171(13) 0.65175(11) 0.0130(4) Uani 1 1 d . . . . .
C2 C 0.4154(2) 0.50224(14) 0.61269(13) 0.0174(5) Uani 1 1 d . . . . .
H2 H 0.479910 0.473142 0.610885 0.021 Uiso 1 1 calc R U . . .
C3 C 0.3381(2) 0.50854(15) 0.56509(13) 0.0181(5) Uani 1 1 d . . . . .
H3 H 0.337386 0.484870 0.522901 0.022 Uiso 1 1 calc R U . . .
C11 C 0.0350(2) 0.65557(16) 0.80534(12) 0.0199(5) Uani 1 1 d . . . . .
H11A H 0.036304 0.606817 0.825801 0.024 Uiso 1 1 calc R U . . .
H11B H -0.035799 0.678661 0.817637 0.024 Uiso 1 1 calc R U . . .
C12 C 0.1280(2) 0.69949(14) 0.83398(13) 0.0176(5) Uani 1 1 d . . . . .
C13 C 0.1133(3) 0.73879(17) 0.89233(15) 0.0271(6) Uani 1 1 d . . . . .
H13 H 0.044009 0.738975 0.914560 0.033 Uiso 1 1 calc R U . . .
C14 C 0.2003(3) 0.77732(18) 0.91733(15) 0.0338(7) Uani 1 1 d . . . . .
H14 H 0.192373 0.804556 0.957339 0.041 Uiso 1 1 calc R U . . .
C15 C 0.2999(3) 0.77622(17) 0.88383(15) 0.0292(7) Uani 1 1 d . . . . .
H15 H 0.361382 0.802398 0.900640 0.035 Uiso 1 1 calc R U . . .
C16 C 0.3090(2) 0.73621(14) 0.82509(14) 0.0193(5) Uani 1 1 d . . . . .
C17 C 0.4119(2) 0.73962(15) 0.78310(14) 0.0213(5) Uani 1 1 d . . . . .
H17A H 0.476318 0.739425 0.813569 0.026 Uiso 1 1 calc R U . . .
H17B H 0.415841 0.694961 0.755873 0.026 Uiso 1 1 calc R U . . .
C21 C -0.0108(2) 0.70922(16) 0.69626(14) 0.0217(6) Uani 1 1 d . . . . .
H21A H -0.078552 0.723811 0.720397 0.026 Uiso 1 1 calc R U . . .
H21B H -0.032936 0.693005 0.651000 0.026 Uiso 1 1 calc R U . . .
C22 C 0.0632(2) 0.77418(15) 0.68948(13) 0.0189(5) Uani 1 1 d . . . . .
C23 C 0.0211(2) 0.84382(18) 0.68516(14) 0.0274(6) Uani 1 1 d . . . . .
H23 H -0.055937 0.852107 0.689415 0.033 Uiso 1 1 calc R U . . .
C24 C 0.0918(3) 0.90046(16) 0.67469(16) 0.0298(7) Uani 1 1 d . . . . .
H24 H 0.064234 0.948312 0.670227 0.036 Uiso 1 1 calc R U . . .
C25 C 0.2037(3) 0.88711(15) 0.67071(14) 0.0258(6) Uani 1 1 d . . . . .
H25 H 0.254227 0.925748 0.664376 0.031 Uiso 1 1 calc R U . . .
C26 C 0.2412(2) 0.81619(15) 0.67613(13) 0.0195(5) Uani 1 1 d . . . . .
C27 C 0.3635(2) 0.79881(15) 0.67450(15) 0.0220(6) Uani 1 1 d . . . . .
H27A H 0.372476 0.749585 0.655786 0.026 Uiso 1 1 calc R U . . .
H27B H 0.399527 0.832841 0.643099 0.026 Uiso 1 1 calc R U . . .
C31 C -0.0172(2) 0.58083(16) 0.71353(15) 0.0252(6) Uani 1 1 d . . . . .
H31A H -0.092664 0.581993 0.730983 0.038 Uiso 1 1 calc R U . . .
H31B H 0.022220 0.539442 0.732682 0.038 Uiso 1 1 calc R U . . .
H31C H -0.019154 0.576243 0.664690 0.038 Uiso 1 1 calc R U . . .
C41 C 0.4184(3) 0.87196(17) 0.77092(18) 0.0362(8) Uani 1 1 d . . . . .
H41A H 0.436938 0.910019 0.738706 0.054 Uiso 1 1 calc R U . . .
H41B H 0.471316 0.872856 0.807952 0.054 Uiso 1 1 calc R U . . .
H41C H 0.343862 0.880220 0.788331 0.054 Uiso 1 1 calc R U . . .
C51 C 0.44448(19) 0.55125(14) 0.72704(12) 0.0135(5) Uani 1 1 d . . . . .
C52 C 0.5518(2) 0.57929(14) 0.72450(12) 0.0158(5) Uani 1 1 d . . . . .
C521 C 0.6034(2) 0.61058(18) 0.66139(14) 0.0266(6) Uani 1 1 d . . . . .
H521 H 0.544621 0.614618 0.626474 0.032 Uiso 1 1 calc R U . . .
C522 C 0.6491(3) 0.6865(2) 0.67513(16) 0.0378(8) Uani 1 1 d . . . . .
H52A H 0.589130 0.718148 0.690010 0.057 Uiso 1 1 calc R U . . .
H52B H 0.681718 0.705991 0.634066 0.057 Uiso 1 1 calc R U . . .
H52C H 0.705610 0.683729 0.710080 0.057 Uiso 1 1 calc R U . . .
C523 C 0.6938(2) 0.5613(2) 0.63476(17) 0.0413(9) Uani 1 1 d . . . . .
H52D H 0.750803 0.555219 0.669037 0.062 Uiso 1 1 calc R U . . .
H52E H 0.726481 0.583009 0.594648 0.062 Uiso 1 1 calc R U . . .
H52F H 0.662263 0.514103 0.623443 0.062 Uiso 1 1 calc R U . . .
C53 C 0.6134(2) 0.57745(15) 0.78350(13) 0.0185(5) Uani 1 1 d . . . . .
H53 H 0.687717 0.593784 0.782767 0.022 Uiso 1 1 calc R U . . .
C54 C 0.5696(2) 0.55266(15) 0.84259(13) 0.0189(5) Uani 1 1 d . . . . .
H54 H 0.612719 0.553049 0.882259 0.023 Uiso 1 1 calc R U . . .
C55 C 0.4624(2) 0.52712(15) 0.84416(13) 0.0200(5) Uani 1 1 d . . . . .
H55 H 0.432045 0.510884 0.885333 0.024 Uiso 1 1 calc R U . . .
C56 C 0.3981(2) 0.52480(15) 0.78645(13) 0.0175(5) Uani 1 1 d . . . . .
C561 C 0.2843(2) 0.49065(19) 0.78893(15) 0.0325(7) Uani 1 1 d . . . . .
H561 H 0.238013 0.516536 0.755168 0.039 Uiso 1 1 calc R U . . .
C562 C 0.2269(2) 0.49880(17) 0.85575(16) 0.0291(6) Uani 1 1 d . . . . .
H56A H 0.150658 0.481784 0.851929 0.044 Uiso 1 1 calc R U . . .
H56B H 0.227208 0.549813 0.869037 0.044 Uiso 1 1 calc R U . . .
H56C H 0.265771 0.470074 0.889562 0.044 Uiso 1 1 calc R U . . .
C563 C 0.2903(4) 0.4141(3) 0.7675(3) 0.090(2) Uani 1 1 d . . . . .
H56D H 0.326843 0.411165 0.723835 0.135 Uiso 1 1 calc R U . . .
H56E H 0.215520 0.394331 0.763923 0.135 Uiso 1 1 calc R U . . .
H56F H 0.332312 0.386249 0.800452 0.135 Uiso 1 1 calc R U . . .
C61 C 0.1556(2) 0.56858(15) 0.55596(12) 0.0159(5) Uani 1 1 d . . . . .
C62 C 0.0798(2) 0.51185(15) 0.55319(13) 0.0189(5) Uani 1 1 d . . . . .
C621 C 0.1026(2) 0.43638(16) 0.58035(14) 0.0245(6) Uani 1 1 d . . . . .
H621 H 0.174423 0.437395 0.604895 0.029 Uiso 1 1 calc R U . . .
C622 C 0.0127(4) 0.4109(2) 0.6288(2) 0.0461(10) Uani 1 1 d . . . . .
H62A H 0.010781 0.442947 0.667814 0.069 Uiso 1 1 calc R U . . .
H62B H 0.028877 0.361385 0.643389 0.069 Uiso 1 1 calc R U . . .
H62C H -0.058974 0.411929 0.606191 0.069 Uiso 1 1 calc R U . . .
C623 C 0.1122(3) 0.38214(18) 0.52253(16) 0.0317(7) Uani 1 1 d . . . . .
H62D H 0.042426 0.380597 0.497797 0.048 Uiso 1 1 calc R U . . .
H62E H 0.128580 0.334009 0.540476 0.048 Uiso 1 1 calc R U . . .
H62F H 0.171644 0.397179 0.492379 0.048 Uiso 1 1 calc R U . . .
C63 C -0.0211(2) 0.52506(18) 0.52185(14) 0.0252(6) Uani 1 1 d . . . . .
H63 H -0.074505 0.487586 0.519465 0.030 Uiso 1 1 calc R U . . .
C64 C -0.0442(2) 0.59148(19) 0.49441(15) 0.0298(7) Uani 1 1 d . . . . .
H64 H -0.113813 0.599715 0.474004 0.036 Uiso 1 1 calc R U . . .
C65 C 0.0329(2) 0.64634(18) 0.49625(14) 0.0276(6) Uani 1 1 d . . . . .
H65 H 0.015920 0.691802 0.476663 0.033 Uiso 1 1 calc R U . . .
C66 C 0.1355(2) 0.63609(14) 0.52644(13) 0.0187(5) Uani 1 1 d . . . . .
C661 C 0.2223(3) 0.69497(15) 0.52422(13) 0.0248(6) Uani 1 1 d . . . . .
H661 H 0.262991 0.693610 0.567708 0.030 Uiso 1 1 calc R U . . .
C662 C 0.1742(3) 0.77100(18) 0.51644(16) 0.0360(8) Uani 1 1 d . . . . .
H66A H 0.140358 0.775732 0.472131 0.054 Uiso 1 1 calc R U . . .
H66B H 0.233250 0.806832 0.521197 0.054 Uiso 1 1 calc R U . . .
H66C H 0.118270 0.779157 0.551017 0.054 Uiso 1 1 calc R U . . .
C663 C 0.3057(3) 0.67921(18) 0.46860(16) 0.0334(7) Uani 1 1 d . . . . .
H66D H 0.340528 0.632195 0.476727 0.050 Uiso 1 1 calc R U . . .
H66E H 0.362287 0.717051 0.468162 0.050 Uiso 1 1 calc R U . . .
H66F H 0.267739 0.678295 0.425323 0.050 Uiso 1 1 calc R U . . .
P1 P 0.63354(5) 0.43111(4) 0.45899(3) 0.01672(14) Uani 1 1 d . . . . .
F1 F 0.65753(18) 0.51489(10) 0.46945(9) 0.0355(4) Uani 1 1 d . . . . .
F2 F 0.61146(13) 0.34628(9) 0.44840(8) 0.0251(3) Uani 1 1 d . . . . .
F3 F 0.50778(14) 0.44800(11) 0.44175(9) 0.0332(4) Uani 1 1 d . . . . .
F4 F 0.66408(14) 0.43831(10) 0.38098(8) 0.0262(4) Uani 1 1 d . . . . .
F5 F 0.76027(12) 0.41326(9) 0.47564(8) 0.0249(4) Uani 1 1 d . . . . .
F6 F 0.60325(14) 0.42198(9) 0.53661(8) 0.0266(4) Uani 1 1 d . . . . .
C01 C 0.3180(3) 0.2385(2) 0.6001(2) 0.0411(8) Uani 1 1 d . . . . .
H01A H 0.266267 0.220935 0.565390 0.049 Uiso 1 1 calc R U . . .
H01B H 0.364915 0.197363 0.614011 0.049 Uiso 1 1 calc R U . . .
Cl1 Cl 0.24342(10) 0.26960(6) 0.66871(5) 0.0569(3) Uani 1 1 d . . . . .
Cl2 Cl 0.40127(7) 0.30677(5) 0.56621(4) 0.03843(19) Uani 1 1 d . . . . .

loop_
_atom_site_aniso_label
_atom_site_aniso_U_11
_atom_site_aniso_U_22
_atom_site_aniso_U_33
_atom_site_aniso_U_23
_atom_site_aniso_U_13
_atom_site_aniso_U_12
Cu1 0.01148(12) 0.01496(14) 0.01484(14) -0.00224(11) -0.00068(11) 0.00083(11)
N1 0.0185(10) 0.0131(10) 0.0147(9) 0.0014(8) -0.0036(9) 0.0005(8)
N2 0.0167(9) 0.0179(11) 0.0126(10) 0.0005(8) -0.0010(8) 0.0026(8)
N3 0.0143(9) 0.0215(11) 0.0154(10) -0.0002(9) 0.0002(8) -0.0025(9)
N4 0.0240(11) 0.0178(12) 0.0302(13) 0.0002(10) -0.0060(10) -0.0075(9)
N5 0.0109(9) 0.0159(10) 0.0127(10) -0.0020(8) -0.0018(7) 0.0000(8)
N6 0.0133(9) 0.0169(10) 0.0123(9) -0.0023(8) -0.0019(7) -0.0006(8)
C1 0.0125(10) 0.0137(11) 0.0127(10) 0.0015(8) -0.0007(9) -0.0043(9)
C2 0.0147(11) 0.0201(13) 0.0175(12) -0.0053(10) 0.0010(9) 0.0031(10)
C3 0.0168(12) 0.0223(14) 0.0153(12) -0.0063(10) -0.0005(10) 0.0014(10)
C11 0.0184(11) 0.0268(13) 0.0145(12) 0.0004(11) 0.0021(9) -0.0023(11)
C12 0.0214(12) 0.0179(13) 0.0134(12) 0.0026(9) -0.0026(10) 0.0005(10)
C13 0.0330(15) 0.0280(16) 0.0203(14) -0.0046(11) 0.0039(12) -0.0010(13)
C14 0.0452(19) 0.0350(18) 0.0213(14) -0.0137(12) -0.0009(14) -0.0017(15)
C15 0.0347(16) 0.0276(16) 0.0253(15) -0.0077(12) -0.0083(13) -0.0049(13)
C16 0.0212(13) 0.0152(13) 0.0214(13) 0.0002(10) -0.0075(10) -0.0008(10)
C17 0.0183(12) 0.0176(13) 0.0280(15) -0.0008(10) -0.0074(11) -0.0013(10)
C21 0.0133(11) 0.0317(15) 0.0203(13) 0.0046(11) -0.0011(10) 0.0024(10)
C22 0.0190(12) 0.0248(14) 0.0129(12) 0.0028(10) 0.0010(9) 0.0048(10)
C23 0.0253(13) 0.0303(16) 0.0265(14) 0.0041(12) 0.0024(11) 0.0124(13)
C24 0.0409(17) 0.0195(15) 0.0290(15) 0.0020(11) 0.0050(13) 0.0142(13)
C25 0.0366(16) 0.0170(13) 0.0238(14) 0.0032(10) 0.0019(13) 0.0008(12)
C26 0.0241(13) 0.0202(13) 0.0142(11) 0.0014(10) 0.0010(10) 0.0011(10)
C27 0.0196(12) 0.0193(14) 0.0270(14) 0.0032(11) 0.0021(11) -0.0047(11)
C31 0.0206(12) 0.0298(16) 0.0253(15) -0.0050(12) 0.0013(11) -0.0106(11)
C41 0.0477(19) 0.0199(15) 0.0408(19) 0.0015(13) -0.0162(16) -0.0109(14)
C51 0.0142(11) 0.0125(12) 0.0138(11) -0.0014(9) -0.0028(9) 0.0023(9)
C52 0.0138(11) 0.0180(13) 0.0154(12) -0.0019(9) -0.0005(9) 0.0007(9)
C521 0.0191(13) 0.0464(19) 0.0142(13) 0.0037(12) -0.0025(10) -0.0124(12)
C522 0.0331(17) 0.056(2) 0.0242(15) 0.0129(15) -0.0036(13) -0.0262(16)
C523 0.0201(15) 0.081(3) 0.0233(15) -0.0149(16) 0.0052(11) -0.0119(16)
C53 0.0129(11) 0.0233(14) 0.0194(13) -0.0013(10) -0.0035(9) -0.0012(9)
C54 0.0201(12) 0.0196(13) 0.0169(12) -0.0008(10) -0.0081(10) 0.0027(10)
C55 0.0221(13) 0.0231(14) 0.0149(12) 0.0022(10) -0.0002(10) -0.0025(11)
C56 0.0136(11) 0.0200(13) 0.0189(12) -0.0003(10) -0.0005(10) -0.0011(9)
C561 0.0215(13) 0.054(2) 0.0215(14) 0.0066(13) 0.0012(12) -0.0185(14)
C562 0.0214(14) 0.0268(15) 0.0391(17) 0.0039(12) 0.0099(13) -0.0037(12)
C563 0.075(3) 0.077(3) 0.117(4) -0.069(3) 0.068(3) -0.063(3)
C61 0.0154(11) 0.0218(13) 0.0107(11) -0.0012(9) -0.0030(9) 0.0005(10)
C62 0.0189(12) 0.0241(14) 0.0137(12) -0.0038(10) -0.0006(10) -0.0038(10)
C621 0.0308(14) 0.0231(15) 0.0197(13) 0.0006(11) -0.0033(11) -0.0099(12)
C622 0.071(3) 0.0268(18) 0.041(2) -0.0003(15) 0.0238(19) -0.0139(17)
C623 0.0392(17) 0.0265(16) 0.0292(16) -0.0050(13) -0.0014(13) -0.0013(14)
C63 0.0163(12) 0.0398(17) 0.0195(13) -0.0084(12) -0.0031(10) -0.0068(12)
C64 0.0184(13) 0.052(2) 0.0192(14) -0.0079(13) -0.0092(11) 0.0111(13)
C65 0.0318(14) 0.0307(16) 0.0202(13) -0.0006(12) -0.0075(11) 0.0134(13)
C66 0.0240(12) 0.0211(14) 0.0112(11) -0.0006(9) -0.0012(10) 0.0035(10)
C661 0.0379(16) 0.0217(14) 0.0147(12) 0.0024(10) -0.0008(12) -0.0058(13)
C662 0.065(2) 0.0240(16) 0.0188(14) 0.0047(12) 0.0000(14) 0.0006(16)
C663 0.0396(17) 0.0302(16) 0.0303(16) 0.0003(12) 0.0080(14) -0.0111(13)
P1 0.0180(3) 0.0180(3) 0.0141(3) -0.0015(2) 0.0015(2) -0.0004(3)
F1 0.0617(12) 0.0179(9) 0.0270(9) 0.0002(7) -0.0069(9) -0.0025(8)
F2 0.0254(8) 0.0199(8) 0.0300(8) -0.0052(7) 0.0040(6) -0.0048(7)
F3 0.0233(8) 0.0465(11) 0.0299(9) -0.0047(8) -0.0001(7) 0.0130(8)
F4 0.0273(8) 0.0374(10) 0.0140(7) 0.0011(7) 0.0020(6) -0.0041(7)
F5 0.0172(7) 0.0342(9) 0.0233(8) 0.0041(7) -0.0017(6) -0.0035(7)
F6 0.0328(9) 0.0300(9) 0.0168(8) 0.0003(7) 0.0080(7) 0.0039(7)
C01 0.0360(17) 0.0292(18) 0.058(2) -0.0051(16) -0.0008(16) -0.0092(14)
Cl1 0.0832(7) 0.0575(6) 0.0300(4) -0.0052(4) 0.0113(5) -0.0243(5)
Cl2 0.0328(4) 0.0417(5) 0.0408(4) 0.0012(4) -0.0087(3) -0.0119(3)

loop_
_atom_type_symbol
_atom_type_description
_atom_type_scat_dispersion_real
_atom_type_scat_dispersion_imag
_atom_type_scat_source
C C 0.0033 0.0016 'International Tables Vol C Tables 4.2.6.8 and 6.1.1.4'
H H 0.0000 0.0000 'International Tables Vol C Tables 4.2.6.8 and 6.1.1.4'
Cl Cl 0.1484 0.1585 'International Tables Vol C Tables 4.2.6.8 and 6.1.1.4'
Cu Cu 0.3201 1.2651 'International Tables Vol C Tables 4.2.6.8 and 6.1.1.4'
F F 0.0171 0.0103 'International Tables Vol C Tables 4.2.6.8 and 6.1.1.4'
N N 0.0061 0.0033 'International Tables Vol C Tables 4.2.6.8 and 6.1.1.4'
P P 0.1023 0.0942 'International Tables Vol C Tables 4.2.6.8 and 6.1.1.4'

loop_
_geom_angle_atom_site_label_1
_geom_angle_atom_site_label_2
_geom_angle_atom_site_label_3
_geom_angle
_geom_angle_site_symmetry_1
_geom_angle_site_symmetry_3
_geom_angle_publ_flag
C1 Cu1 N2 131.85(9) . . ?
C1 Cu1 N1 138.22(9) . . ?
N2 Cu1 N1 80.32(8) . . ?
C1 Cu1 N3 123.83(10) . . ?
N2 Cu1 N3 81.39(9) . . ?
N1 Cu1 N3 80.76(8) . . ?
C12 N1 C16 118.6(2) . . ?
C12 N1 Cu1 114.13(17) . . ?
C16 N1 Cu1 125.10(18) . . ?
C22 N2 C26 119.1(2) . . ?
C22 N2 Cu1 113.86(18) . . ?
C26 N2 Cu1 126.11(18) . . ?
C31 N3 C21 109.5(2) . . ?
C31 N3 C11 108.1(2) . . ?
C21 N3 C11 112.9(2) . . ?
C31 N3 Cu1 115.39(17) . . ?
C21 N3 Cu1 104.30(15) . . ?
C11 N3 Cu1 106.71(14) . . ?
C41 N4 C27 114.2(2) . . ?
C41 N4 C17 114.5(2) . . ?
C27 N4 C17 117.5(2) . . ?
C1 N5 C2 112.1(2) . . ?
C1 N5 C51 125.8(2) . . ?
C2 N5 C51 122.1(2) . . ?
C1 N6 C3 111.9(2) . . ?
C1 N6 C61 124.9(2) . . ?
C3 N6 C61 122.6(2) . . ?
N5 C1 N6 102.7(2) . . ?
N5 C1 Cu1 128.16(17) . . ?
N6 C1 Cu1 128.98(18) . . ?
C3 C2 N5 106.6(2) . . ?
C3 C2 H2 126.7 . . ?
N5 C2 H2 126.7 . . ?
C2 C3 N6 106.8(2) . . ?
C2 C3 H3 126.6 . . ?
N6 C3 H3 126.6 . . ?
N3 C11 C12 113.6(2) . . ?
N3 C11 H11A 108.8 . . ?
C12 C11 H11A 108.8 . . ?
N3 C11 H11B 108.8 . . ?
C12 C11 H11B 108.8 . . ?
H11A C11 H11B 107.7 . . ?
N1 C12 C13 122.7(3) . . ?
N1 C12 C11 116.8(2) . . ?
C13 C12 C11 120.5(2) . . ?
C14 C13 C12 118.7(3) . . ?
C14 C13 H13 120.6 . . ?
C12 C13 H13 120.6 . . ?
C13 C14 C15 119.4(3) . . ?
C13 C14 H14 120.3 . . ?
C15 C14 H14 120.3 . . ?
C14 C15 C16 119.0(3) . . ?
C14 C15 H15 120.5 . . ?
C16 C15 H15 120.5 . . ?
N1 C16 C15 121.5(3) . . ?
N1 C16 C17 117.5(2) . . ?
C15 C16 C17 120.9(2) . . ?
N4 C17 C16 116.7(2) . . ?
N4 C17 H17A 108.1 . . ?
C16 C17 H17A 108.1 . . ?
N4 C17 H17B 108.1 . . ?
C16 C17 H17B 108.1 . . ?
H17A C17 H17B 107.3 . . ?
N3 C21 C22 114.2(2) . . ?
N3 C21 H21A 108.7 . . ?
C22 C21 H21A 108.7 . . ?
N3 C21 H21B 108.7 . . ?
C22 C21 H21B 108.7 . . ?
H21A C21 H21B 107.6 . . ?
N2 C22 C23 121.9(3) . . ?
N2 C22 C21 116.2(2) . . ?
C23 C22 C21 121.8(2) . . ?
C24 C23 C22 119.3(3) . . ?
C24 C23 H23 120.4 . . ?
C22 C23 H23 120.4 . . ?
C23 C24 C25 119.2(3) . . ?
C23 C24 H24 120.4 . . ?
C25 C24 H24 120.4 . . ?
C24 C25 C26 119.0(3) . . ?
C24 C25 H25 120.5 . . ?
C26 C25 H25 120.5 . . ?
N2 C26 C25 121.4(3) . . ?
N2 C26 C27 117.4(2) . . ?
C25 C26 C27 121.2(3) . . ?
N4 C27 C26 117.0(2) . . ?
N4 C27 H27A 108.0 . . ?
C26 C27 H27A 108.0 . . ?
N4 C27 H27B 108.0 . . ?
C26 C27 H27B 108.0 . . ?
H27A C27 H27B 107.3 . . ?
N3 C31 H31A 109.5 . . ?
N3 C31 H31B 109.5 . . ?
H31A C31 H31B 109.5 . . ?
N3 C31 H31C 109.5 . . ?
H31A C31 H31C 109.5 . . ?
H31B C31 H31C 109.5 . . ?
N4 C41 H41A 109.5 . . ?
N4 C41 H41B 109.5 . . ?
H41A C41 H41B 109.5 . . ?
N4 C41 H41C 109.5 . . ?
H41A C41 H41C 109.5 . . ?
H41B C41 H41C 109.5 . . ?
C56 C51 C52 122.1(2) . . ?
C56 C51 N5 119.6(2) . . ?
C52 C51 N5 118.2(2) . . ?
C53 C52 C51 117.2(2) . . ?
C53 C52 C521 119.3(2) . . ?
C51 C52 C521 123.5(2) . . ?
C523 C521 C52 111.0(3) . . ?
C523 C521 C522 110.5(3) . . ?
C52 C521 C522 110.4(2) . . ?
C523 C521 H521 108.3 . . ?
C52 C521 H521 108.3 . . ?
C522 C521 H521 108.3 . . ?
C521 C522 H52A 109.5 . . ?
C521 C522 H52B 109.5 . . ?
H52A C522 H52B 109.5 . . ?
C521 C522 H52C 109.5 . . ?
H52A C522 H52C 109.5 . . ?
H52B C522 H52C 109.5 . . ?
C521 C523 H52D 109.5 . . ?
C521 C523 H52E 109.5 . . ?
H52D C523 H52E 109.5 . . ?
C521 C523 H52F 109.5 . . ?
H52D C523 H52F 109.5 . . ?
H52E C523 H52F 109.5 . . ?
C54 C53 C52 121.8(2) . . ?
C54 C53 H53 119.1 . . ?
C52 C53 H53 119.1 . . ?
C53 C54 C55 119.8(2) . . ?
C53 C54 H54 120.1 . . ?
C55 C54 H54 120.1 . . ?
C54 C55 C56 121.2(2) . . ?
C54 C55 H55 119.4 . . ?
C56 C55 H55 119.4 . . ?
C55 C56 C51 117.8(2) . . ?
C55 C56 C561 119.6(2) . . ?
C51 C56 C561 122.5(2) . . ?
C563 C561 C562 111.9(3) . . ?
C563 C561 C56 110.1(3) . . ?
C562 C561 C56 113.9(2) . . ?
C563 C561 H561 106.8 . . ?
C562 C561 H561 106.8 . . ?
C56 C561 H561 106.8 . . ?
C561 C562 H56A 109.5 . . ?
C561 C562 H56B 109.5 . . ?
H56A C562 H56B 109.5 . . ?
C561 C562 H56C 109.5 . . ?
H56A C562 H56C 109.5 . . ?
H56B C562 H56C 109.5 . . ?
C561 C563 H56D 109.5 . . ?
C561 C563 H56E 109.5 . . ?
H56D C563 H56E 109.5 . . ?
C561 C563 H56F 109.5 . . ?
H56D C563 H56F 109.5 . . ?
H56E C563 H56F 109.5 . . ?
C62 C61 C66 122.6(2) . . ?
C62 C61 N6 118.4(2) . . ?
C66 C61 N6 119.1(2) . . ?
C61 C62 C63 117.6(3) . . ?
C61 C62 C621 123.7(2) . . ?
C63 C62 C621 118.6(3) . . ?
C62 C621 C622 112.3(3) . . ?
C62 C621 C623 110.1(2) . . ?
C622 C621 C623 109.2(3) . . ?
C62 C621 H621 108.4 . . ?
C622 C621 H621 108.4 . . ?
C623 C621 H621 108.4 . . ?
C621 C622 H62A 109.5 . . ?
C621 C622 H62B 109.5 . . ?
H62A C622 H62B 109.5 . . ?
C621 C622 H62C 109.5 . . ?
H62A C622 H62C 109.5 . . ?
H62B C622 H62C 109.5 . . ?
C621 C623 H62D 109.5 . . ?
C621 C623 H62E 109.5 . . ?
H62D C623 H62E 109.5 . . ?
C621 C623 H62F 109.5 . . ?
H62D C623 H62F 109.5 . . ?
H62E C623 H62F 109.5 . . ?
C64 C63 C62 121.0(3) . . ?
C64 C63 H63 119.5 . . ?
C62 C63 H63 119.5 . . ?
C63 C64 C65 120.5(3) . . ?
C63 C64 H64 119.7 . . ?
C65 C64 H64 119.7 . . ?
C64 C65 C66 121.0(3) . . ?
C64 C65 H65 119.5 . . ?
C66 C65 H65 119.5 . . ?
C65 C66 C61 117.2(3) . . ?
C65 C66 C661 120.6(3) . . ?
C61 C66 C661 122.1(2) . . ?
C66 C661 C662 113.5(3) . . ?
C66 C661 C663 110.1(2) . . ?
C662 C661 C663 110.7(2) . . ?
C66 C661 H661 107.4 . . ?
C662 C661 H661 107.4 . . ?
C663 C661 H661 107.4 . . ?
C661 C662 H66A 109.5 . . ?
C661 C662 H66B 109.5 . . ?
H66A C662 H66B 109.5 . . ?
C661 C662 H66C 109.5 . . ?
H66A C662 H66C 109.5 . . ?
H66B C662 H66C 109.5 . . ?
C661 C663 H66D 109.5 . . ?
C661 C663 H66E 109.5 . . ?
H66D C663 H66E 109.5 . . ?
C661 C663 H66F 109.5 . . ?
H66D C663 H66F 109.5 . . ?
H66E C663 H66F 109.5 . . ?
F1 P1 F3 90.72(11) . . ?
F1 P1 F6 90.98(10) . . ?
F3 P1 F6 90.60(10) . . ?
F1 P1 F2 179.06(11) . . ?
F3 P1 F2 90.20(10) . . ?
F6 P1 F2 89.23(9) . . ?
F1 P1 F5 89.88(11) . . ?
F3 P1 F5 179.26(11) . . ?
F6 P1 F5 89.83(9) . . ?
F2 P1 F5 89.21(9) . . ?
F1 P1 F4 90.27(10) . . ?
F3 P1 F4 89.69(10) . . ?
F6 P1 F4 178.71(10) . . ?
F2 P1 F4 89.52(9) . . ?
F5 P1 F4 89.86(9) . . ?
Cl1 C01 Cl2 111.5(2) . . ?
Cl1 C01 H01A 109.3 . . ?
Cl2 C01 H01A 109.3 . . ?
Cl1 C01 H01B 109.3 . . ?
Cl2 C01 H01B 109.3 . . ?
H01A C01 H01B 108.0 . . ?

loop_
_geom_bond_atom_site_label_1
_geom_bond_atom_site_label_2
_geom_bond_distance
_geom_bond_site_symmetry_2
_geom_bond_publ_flag
Cu1 C1 1.897(2) . ?
Cu1 N2 2.097(2) . ?
Cu1 N1 2.115(2) . ?
Cu1 N3 2.185(2) . ?
N1 C12 1.336(3) . ?
N1 C16 1.344(3) . ?
N2 C22 1.336(3) . ?
N2 C26 1.344(4) . ?
N3 C31 1.466(4) . ?
N3 C21 1.473(3) . ?
N3 C11 1.477(3) . ?
N4 C41 1.456(4) . ?
N4 C27 1.457(4) . ?
N4 C17 1.469(4) . ?
N5 C1 1.364(3) . ?
N5 C2 1.391(3) . ?
N5 C51 1.447(3) . ?
N6 C1 1.372(3) . ?
N6 C3 1.387(3) . ?
N6 C61 1.443(3) . ?
C2 C3 1.340(4) . ?
C2 H2 0.9500 . ?
C3 H3 0.9500 . ?
C11 C12 1.503(4) . ?
C11 H11A 0.9900 . ?
C11 H11B 0.9900 . ?
C12 C13 1.385(4) . ?
C13 C14 1.368(5) . ?
C13 H13 0.9500 . ?
C14 C15 1.381(5) . ?
C14 H14 0.9500 . ?
C15 C16 1.392(4) . ?
C15 H15 0.9500 . ?
C16 C17 1.506(4) . ?
C17 H17A 0.9900 . ?
C17 H17B 0.9900 . ?
C21 C22 1.505(4) . ?
C21 H21A 0.9900 . ?
C21 H21B 0.9900 . ?
C22 C23 1.388(4) . ?
C23 C24 1.370(5) . ?
C23 H23 0.9500 . ?
C24 C25 1.381(5) . ?
C24 H24 0.9500 . ?
C25 C26 1.393(4) . ?
C25 H25 0.9500 . ?
C26 C27 1.518(4) . ?
C27 H27A 0.9900 . ?
C27 H27B 0.9900 . ?
C31 H31A 0.9800 . ?
C31 H31B 0.9800 . ?
C31 H31C 0.9800 . ?
C41 H41A 0.9800 . ?
C41 H41B 0.9800 . ?
C41 H41C 0.9800 . ?
C51 C56 1.402(4) . ?
C51 C52 1.402(3) . ?
C52 C53 1.396(3) . ?
C52 C521 1.522(4) . ?
C521 C523 1.521(5) . ?
C521 C522 1.533(5) . ?
C521 H521 1.0000 . ?
C522 H52A 0.9800 . ?
C522 H52B 0.9800 . ?
C522 H52C 0.9800 . ?
C523 H52D 0.9800 . ?
C523 H52E 0.9800 . ?
C523 H52F 0.9800 . ?
C53 C54 1.374(4) . ?
C53 H53 0.9500 . ?
C54 C55 1.383(4) . ?
C54 H54 0.9500 . ?
C55 C56 1.392(4) . ?
C55 H55 0.9500 . ?
C56 C561 1.518(4) . ?
C561 C563 1.480(6) . ?
C561 C562 1.513(4) . ?
C561 H561 1.0000 . ?
C562 H56A 0.9800 . ?
C562 H56B 0.9800 . ?
C562 H56C 0.9800 . ?
C563 H56D 0.9800 . ?
C563 H56E 0.9800 . ?
C563 H56F 0.9800 . ?
C61 C62 1.396(4) . ?
C61 C66 1.402(4) . ?
C62 C63 1.396(4) . ?
C62 C621 1.523(4) . ?
C621 C622 1.532(4) . ?
C621 C623 1.535(4) . ?
C621 H621 1.0000 . ?
C622 H62A 0.9800 . ?
C622 H62B 0.9800 . ?
C622 H62C 0.9800 . ?
C623 H62D 0.9800 . ?
C623 H62E 0.9800 . ?
C623 H62F 0.9800 . ?
C63 C64 1.374(5) . ?
C63 H63 0.9500 . ?
C64 C65 1.380(5) . ?
C64 H64 0.9500 . ?
C65 C66 1.396(4) . ?
C65 H65 0.9500 . ?
C66 C661 1.514(4) . ?
C661 C662 1.530(4) . ?
C661 C663 1.531(4) . ?
C661 H661 1.0000 . ?
C662 H66A 0.9800 . ?
C662 H66B 0.9800 . ?
C662 H66C 0.9800 . ?
C663 H66D 0.9800 . ?
C663 H66E 0.9800 . ?
C663 H66F 0.9800 . ?
P1 F1 1.5902(19) . ?
P1 F3 1.5944(18) . ?
P1 F6 1.6030(17) . ?
P1 F2 1.6053(18) . ?
P1 F5 1.6066(17) . ?
P1 F4 1.6077(16) . ?
C01 Cl1 1.740(4) . ?
C01 Cl2 1.752(4) . ?
C01 H01A 0.9900 . ?
C01 H01B 0.9900 . ?

loop_
_geom_torsion_atom_site_label_1
_geom_torsion_atom_site_label_2
_geom_torsion_atom_site_label_3
_geom_torsion_atom_site_label_4
_geom_torsion
_geom_torsion_site_symmetry_1
_geom_torsion_site_symmetry_2
_geom_torsion_site_symmetry_3
_geom_torsion_site_symmetry_4
_geom_torsion_publ_flag
C2 N5 C1 N6 1.1(3) . . . . ?
C51 N5 C1 N6 -176.8(2) . . . . ?
C2 N5 C1 Cu1 -174.86(18) . . . . ?
C51 N5 C1 Cu1 7.2(3) . . . . ?
C3 N6 C1 N5 -1.2(3) . . . . ?
C61 N6 C1 N5 170.3(2) . . . . ?
C3 N6 C1 Cu1 174.68(19) . . . . ?
C61 N6 C1 Cu1 -13.8(4) . . . . ?
N2 Cu1 C1 N5 119.8(2) . . . . ?
N1 Cu1 C1 N5 -11.8(3) . . . . ?
N3 Cu1 C1 N5 -129.2(2) . . . . ?
N2 Cu1 C1 N6 -55.1(3) . . . . ?
N1 Cu1 C1 N6 173.27(18) . . . . ?
N3 Cu1 C1 N6 55.9(2) . . . . ?
C1 N5 C2 C3 -0.6(3) . . . . ?
C51 N5 C2 C3 177.4(2) . . . . ?
N5 C2 C3 N6 -0.2(3) . . . . ?
C1 N6 C3 C2 0.9(3) . . . . ?
C61 N6 C3 C2 -170.9(2) . . . . ?
C31 N3 C11 C12 153.8(2) . . . . ?
C21 N3 C11 C12 -84.9(3) . . . . ?
Cu1 N3 C11 C12 29.1(3) . . . . ?
C16 N1 C12 C13 -2.9(4) . . . . ?
Cu1 N1 C12 C13 -166.9(2) . . . . ?
C16 N1 C12 C11 179.0(2) . . . . ?
Cu1 N1 C12 C11 15.0(3) . . . . ?
N3 C11 C12 N1 -31.0(3) . . . . ?
N3 C11 C12 C13 150.8(3) . . . . ?
N1 C12 C13 C14 1.1(4) . . . . ?
C11 C12 C13 C14 179.1(3) . . . . ?
C12 C13 C14 C15 0.2(5) . . . . ?
C13 C14 C15 C16 0.4(5) . . . . ?
C12 N1 C16 C15 3.6(4) . . . . ?
Cu1 N1 C16 C15 165.6(2) . . . . ?
C12 N1 C16 C17 -172.5(2) . . . . ?
Cu1 N1 C16 C17 -10.4(3) . . . . ?
C14 C15 C16 N1 -2.3(4) . . . . ?
C14 C15 C16 C17 173.6(3) . . . . ?
C41 N4 C17 C16 57.8(3) . . . . ?
C27 N4 C17 C16 -80.3(3) . . . . ?
N1 C16 C17 N4 95.1(3) . . . . ?
C15 C16 C17 N4 -80.9(3) . . . . ?
C31 N3 C21 C22 -157.9(2) . . . . ?
C11 N3 C21 C22 81.6(3) . . . . ?
Cu1 N3 C21 C22 -33.9(3) . . . . ?
C26 N2 C22 C23 3.0(4) . . . . ?
Cu1 N2 C22 C23 172.7(2) . . . . ?
C26 N2 C22 C21 178.8(2) . . . . ?
Cu1 N2 C22 C21 -11.4(3) . . . . ?
N3 C21 C22 N2 32.5(3) . . . . ?
N3 C21 C22 C23 -151.6(3) . . . . ?
N2 C22 C23 C24 -0.2(4) . . . . ?
C21 C22 C23 C24 -175.8(3) . . . . ?
C22 C23 C24 C25 -1.9(5) . . . . ?
C23 C24 C25 C26 1.3(5) . . . . ?
C22 N2 C26 C25 -3.7(4) . . . . ?
Cu1 N2 C26 C25 -172.1(2) . . . . ?
C22 N2 C26 C27 175.8(2) . . . . ?
Cu1 N2 C26 C27 7.4(3) . . . . ?
C24 C25 C26 N2 1.6(4) . . . . ?
C24 C25 C26 C27 -177.9(3) . . . . ?
C41 N4 C27 C26 -58.8(3) . . . . ?
C17 N4 C27 C26 79.5(3) . . . . ?
N2 C26 C27 N4 -92.6(3) . . . . ?
C25 C26 C27 N4 86.8(3) . . . . ?
C1 N5 C51 C56 64.9(3) . . . . ?
C2 N5 C51 C56 -112.8(3) . . . . ?
C1 N5 C51 C52 -118.1(3) . . . . ?
C2 N5 C51 C52 64.2(3) . . . . ?
C56 C51 C52 C53 2.4(4) . . . . ?
N5 C51 C52 C53 -174.6(2) . . . . ?
C56 C51 C52 C521 -178.0(3) . . . . ?
N5 C51 C52 C521 5.0(4) . . . . ?
C53 C52 C521 C523 69.9(3) . . . . ?
C51 C52 C521 C523 -109.7(3) . . . . ?
C53 C52 C521 C522 -53.0(4) . . . . ?
C51 C52 C521 C522 127.5(3) . . . . ?
C51 C52 C53 C54 -3.2(4) . . . . ?
C521 C52 C53 C54 177.2(3) . . . . ?
C52 C53 C54 C55 1.5(4) . . . . ?
C53 C54 C55 C56 1.2(4) . . . . ?
C54 C55 C56 C51 -1.9(4) . . . . ?
C54 C55 C56 C561 174.9(3) . . . . ?
C52 C51 C56 C55 0.1(4) . . . . ?
N5 C51 C56 C55 177.0(2) . . . . ?
C52 C51 C56 C561 -176.6(3) . . . . ?
N5 C51 C56 C561 0.3(4) . . . . ?
C55 C56 C561 C563 -95.1(4) . . . . ?
C51 C56 C561 C563 81.6(4) . . . . ?
C55 C56 C561 C562 31.6(4) . . . . ?
C51 C56 C561 C562 -151.8(3) . . . . ?
C1 N6 C61 C62 -104.2(3) . . . . ?
C3 N6 C61 C62 66.5(3) . . . . ?
C1 N6 C61 C66 77.2(3) . . . . ?
C3 N6 C61 C66 -112.1(3) . . . . ?
C66 C61 C62 C63 -2.6(4) . . . . ?
N6 C61 C62 C63 178.8(2) . . . . ?
C66 C61 C62 C621 175.4(2) . . . . ?
N6 C61 C62 C621 -3.1(4) . . . . ?
C61 C62 C621 C622 127.1(3) . . . . ?
C63 C62 C621 C622 -54.9(4) . . . . ?
C61 C62 C621 C623 -111.0(3) . . . . ?
C63 C62 C621 C623 67.0(3) . . . . ?
C61 C62 C63 C64 0.4(4) . . . . ?
C621 C62 C63 C64 -177.7(3) . . . . ?
C62 C63 C64 C65 1.1(4) . . . . ?
C63 C64 C65 C66 -0.6(4) . . . . ?
C64 C65 C66 C61 -1.4(4) . . . . ?
C64 C65 C66 C661 176.0(3) . . . . ?
C62 C61 C66 C65 3.1(4) . . . . ?
N6 C61 C66 C65 -178.4(2) . . . . ?
C62 C61 C66 C661 -174.3(2) . . . . ?
N6 C61 C66 C661 4.3(4) . . . . ?
C65 C66 C661 C662 25.7(4) . . . . ?
C61 C66 C661 C662 -157.0(2) . . . . ?
C65 C66 C661 C663 -99.0(3) . . . . ?
C61 C66 C661 C663 78.3(3) . . . . ?
